data_4037160
loop_
_publ_author_name
'Inman, Martyn'
'Carvalho, Catarina'
'Lewis, William'
'Moody, Christopher J.'

_publ_section_title
;
 Synthesis of the Reported Pyranonaphthoquinone Structure of the
 Indoleamine-2,3-dioxygenase Inhibitor Annulin B by Regioselective
 Diels-Alder Reaction.
;
_journal_issue 17
_journal_name_full 'The Journal of organic chemistry'
_journal_page_first 7924
_journal_page_last 7930
_journal_paper_doi 10.1021/acs.joc.6b01622
_journal_volume 81
_journal_year 2016
_chemical_formula_moiety 'C21 H22 O7'
_chemical_formula_sum 'C21 H22 O7'
_chemical_formula_weight 386.38
_space_group_crystal_system monoclinic
_space_group_IT_number 14
_space_group_name_Hall '-P 2yn'
_space_group_name_H-M_alt 'P 1 21/n 1'
_atom_sites_solution_hydrogens mixed
_audit_creation_date 2016-01-20
_audit_creation_method
;
Olex2 1.2
(compiled 2015.09.30 svn.r3233 for OlexSys, GUI svn.r5103)
;
_cell_angle_alpha 90
_cell_angle_beta 96.438(5)
_cell_angle_gamma 90
_cell_formula_units_Z 4
_cell_length_a 7.7940(4)
_cell_length_b 10.8229(5)
_cell_length_c 22.0776(14)
_cell_measurement_reflns_used 6988
_cell_measurement_temperature 120(2)
_cell_measurement_theta_max 73.6910
_cell_measurement_theta_min 4.5250
_cell_volume 1850.58(17)
_computing_cell_refinement 'CrysAlisPro 1.171.38.41 (Rigaku OD, 2015)'
_computing_data_collection 'CrysAlisPro 1.171.38.41 (Rigaku OD, 2015)'
_computing_data_reduction 'CrysAlisPro 1.171.38.41 (Rigaku OD, 2015)'
_computing_molecular_graphics 'Olex2 (Dolomanov et al., 2009)'
_computing_publication_material 'Olex2 (Dolomanov et al., 2009)'
_computing_structure_refinement 'ShelXL (Sheldrick, 2015)'
_computing_structure_solution 'olex2.solve (Bourhis et al., 2015)'
_diffrn_ambient_environment N~2~
_diffrn_ambient_temperature 120(2)
_diffrn_crystal_treatment 'flash frozen in gaseous N2'
_diffrn_detector 'CCD area detector'
_diffrn_detector_area_resol_mean 5.2349
_diffrn_detector_type 'Agilent Diffraction Atlas S2 detector'
_diffrn_measured_fraction_theta_full 0.996
_diffrn_measured_fraction_theta_max 0.969
_diffrn_measurement_details
;
List of Runs (angles in degrees, time in seconds):

  # Type    Start    End  Width  t~exp~   \w     \q     \k     \f   Frames
--------------------------------------------------------------------------
  1  \w   -109.00 -13.00   2.00    2.00    --  -38.50 -57.00-120.00   48
  2  \w    -94.00  -2.00   2.00    2.00    --  -38.50 125.00  90.00   46
  3  \w    -50.00  34.00   2.00    2.00    --  -38.50  38.00  30.00   42
  4  \w     33.00  97.00   2.00    2.00    --  104.50 -45.00 120.00   32
  5  \w     30.00  90.00   2.00    2.00    --  104.50 -30.00  60.00   30
  6  \w     23.00 109.00   2.00    2.00    --  104.50 -94.00-120.00   43
  7  \w     30.00  90.00   2.00    2.00    --  104.50 -30.00 150.00   30
  8  \w     33.00 121.00   2.00    2.00    --  104.50-125.00  90.00   44
  9  \w     30.00  90.00   2.00    2.00    --  104.50 -30.00 -90.00   30
 10  \w     30.00  90.00   2.00    2.00    --  104.50 -30.00-180.00   30
 11  \w     31.00 135.00   2.00    2.00    --  104.50 -77.00   0.00   52
 12  \w     73.00 177.00   2.00    2.00    --  104.50  77.00  60.00   52
;
_diffrn_measurement_device '\k-geometry diffractometer'
_diffrn_measurement_device_type 'SuperNova, Atlas'
_diffrn_measurement_method '\w scans'
_diffrn_measurement_specimen_support 'MiTeGen micromount'
_diffrn_orient_matrix_type 'CrysAlisPro convention (1999,Acta A55,543-557)'
_diffrn_orient_matrix_UB_11 -0.1859706000
_diffrn_orient_matrix_UB_12 0.0505541000
_diffrn_orient_matrix_UB_13 -0.0082156000
_diffrn_orient_matrix_UB_21 -0.0068313000
_diffrn_orient_matrix_UB_22 -0.0078922000
_diffrn_orient_matrix_UB_23 0.0693480000
_diffrn_orient_matrix_UB_31 0.0702245000
_diffrn_orient_matrix_UB_32 0.1328761000
_diffrn_orient_matrix_UB_33 0.0071509000
_diffrn_radiation_collimation 'focusing mirrors'
_diffrn_radiation_monochromator mirror
_diffrn_radiation_probe x-ray
_diffrn_radiation_type CuK\a
_diffrn_radiation_wavelength 1.54184
_diffrn_radiation_wavelength_determination fundamental
_diffrn_reflns_av_R_equivalents 0.0244
_diffrn_reflns_av_unetI/netI 0.0214
_diffrn_reflns_Laue_measured_fraction_full 0.996
_diffrn_reflns_Laue_measured_fraction_max 0.969
_diffrn_reflns_limit_h_max 9
_diffrn_reflns_limit_h_min -8
_diffrn_reflns_limit_k_max 13
_diffrn_reflns_limit_k_min -11
_diffrn_reflns_limit_l_max 27
_diffrn_reflns_limit_l_min -27
_diffrn_reflns_number 10836
_diffrn_reflns_point_group_measured_fraction_full 0.996
_diffrn_reflns_point_group_measured_fraction_max 0.969
_diffrn_reflns_theta_full 67.684
_diffrn_reflns_theta_max 73.622
_diffrn_reflns_theta_min 4.556
_diffrn_source 'microfocus sealed tube'
_diffrn_source_current 0.8
_diffrn_source_power 0.04
_diffrn_source_target Cu
_diffrn_source_type 'Agilent Diffraction microfocus tube'
_diffrn_source_voltage 50
_exptl_absorpt_coefficient_mu 0.871
_exptl_absorpt_correction_T_max 0.832
_exptl_absorpt_correction_T_min 0.647
_exptl_absorpt_correction_type gaussian
_exptl_absorpt_process_details
;
CrysAlisPro 1.171.38.41 (Rigaku Oxford Diffraction, 2015)
Numerical absorption correction based on gaussian integration over
			a multifaceted crystal model
Empirical absorption correction using spherical harmonics,
 implemented in SCALE3 ABSPACK scaling algorithm.
;
_exptl_crystal_colour 'clear yellow'
_exptl_crystal_colour_lustre clear
_exptl_crystal_colour_primary yellow
_exptl_crystal_density_diffrn 1.387
_exptl_crystal_description block
_exptl_crystal_F_000 816
_exptl_crystal_size_max 0.738
_exptl_crystal_size_mid 0.513
_exptl_crystal_size_min 0.237
_refine_diff_density_max 0.319
_refine_diff_density_min -0.198
_refine_diff_density_rms 0.044
_refine_ls_extinction_coef 0.0058(4)
_refine_ls_extinction_expression Fc^*^=kFc[1+0.001xFc^2^\l^3^/sin(2\q)]^-1/4^
_refine_ls_extinction_method 'SHELXL-2014/7 (Sheldrick 2014'
_refine_ls_goodness_of_fit_ref 1.044
_refine_ls_hydrogen_treatment mixed
_refine_ls_matrix_type full
_refine_ls_number_parameters 263
_refine_ls_number_reflns 3631
_refine_ls_number_restraints 0
_refine_ls_restrained_S_all 1.044
_refine_ls_R_factor_all 0.0402
_refine_ls_R_factor_gt 0.0371
_refine_ls_shift/su_max 0.001
_refine_ls_shift/su_mean 0.000
_refine_ls_structure_factor_coef Fsqd
_refine_ls_weighting_details 'w=1/[\s^2^(Fo^2^)+(0.0506P)^2^+0.8258P] where P=(Fo^2^+2Fc^2^)/3'
_refine_ls_weighting_scheme calc
_refine_ls_wR_factor_gt 0.0978
_refine_ls_wR_factor_ref 0.1000
_reflns_Friedel_coverage 0.000
_reflns_number_gt 3410
_reflns_number_total 3631
_reflns_threshold_expression 'I > 2\s(I)'
_cod_data_source_file jo6b01622_si_002.cif
_cod_data_source_block micjmn
_cod_original_cell_volume 1850.59(18)
_cod_database_code 4037160
_nottingham_internal_coll_name MICJMN
_nottingham_internal_coll_number 15479
_nottingham_internal_coll_client MI/CJM
_nottingham_internal_coll_type custom
_nottingham_internal_coll_frame_method 'ofand \w scans'
_nottingham_internal_coll_frame_time 'degrees,, 2.00'
_nottingham_internal_coll_frame_width 'in, 2.00'
_nottingham_internal_coll_user pczwl
_nottingham_internal_coll_date 15/01/2016
_nottingham_internal_coll_location NOTTS
_nottingham_internal_coll_instrument 'GVB, PL13110001'
_nottingham_internal_process_date 18/01/2016
_nottingham_internal_process_user pczwl
_nottingham_internal_solution_date 20/1/2016
_nottingham_internal_solution_user pczwl
_nottingham_internal_refinement_date 20/1/2016
_nottingham_internal_refinement_user pczwl
_nottingham_internal_validation_date 20/1/2016
_nottingham_internal_validation_user pczwl
_nottingham_internal_archive_date 20/1/2016
_shelx_shelxl_version_number 2014/7
_chemical_oxdiff_formula 'C21 H22 O7'
_chemical_oxdiff_usercomment 'MICJMN #15479 GVB-851 IN FOMBLIN FILM ON MICROMOUNT FOR MI/CJM'
_shelx_space_group_comment
;
The symmetry employed for this shelxl refinement is uniquely defined
by the following loop, which should always be used as a source of
symmetry information in preference to the above space-group names.
They are only intended as comments.
;
_reflns_odcompleteness_completeness 99.57
_reflns_odcompleteness_iscentric 1
_reflns_odcompleteness_theta 66.97
_olex2_refinement_description
;
1. Fixed Uiso
 At 1.2 times of:
  All C(H) groups, All C(H,H) groups
 At 1.5 times of:
  All C(H,H,H) groups, All O(H) groups
2.a Secondary CH2 refined with riding coordinates:
 C25(H25A,H25B)
2.b Aromatic/amide H refined with riding coordinates:
 C6(H6)
2.c Idealised Me refined as rotating group:
 C15(H15A,H15B,H15C), C19(H19A,H19B,H19C), C21(H21A,H21B,H21C), C22(H22A,H22B,
 H22C), C24(H24A,H24B,H24C), C26(H26A,H26B,H26C)
;
_olex2_exptl_crystal_mounting_method 'in fomblin film on a micromount'
_olex2_submission_special_instructions 'No special instructions were received'
_oxdiff_exptl_absorpt_empirical_details
;
Empirical correction (ABSPACK) includes:
- Absorption correction using spherical harmonics
- Frame scaling
;
_oxdiff_exptl_absorpt_empirical_full_max 1.623
_oxdiff_exptl_absorpt_empirical_full_min 0.577

loop_
_space_group_symop_operation_xyz
'x, y, z'
'-x+1/2, y+1/2, -z+1/2'
'-x, -y, -z'
'x-1/2, -y-1/2, z-1/2'

loop_
_atom_site_label
_atom_site_type_symbol
_atom_site_fract_x
_atom_site_fract_y
_atom_site_fract_z
_atom_site_U_iso_or_equiv
_atom_site_adp_type
_atom_site_occupancy
_atom_site_site_symmetry_order
_atom_site_calc_flag
_atom_site_refinement_flags_posn
O1 O 0.95507(12) 0.52283(8) 0.40287(4) 0.0198(2) Uani 1 1 d .
C2 C 1.00179(17) 0.49257(12) 0.34371(6) 0.0183(3) Uani 1 1 d .
C3 C 1.19705(17) 0.46830(12) 0.34683(6) 0.0182(3) Uani 1 1 d .
C4 C 1.31883(16) 0.55859(12) 0.38340(6) 0.0178(3) Uani 1 1 d .
C5 C 1.31425(16) 0.72689(11) 0.46731(5) 0.0165(3) Uani 1 1 d .
C6 C 1.29542(17) 0.89866(12) 0.54071(5) 0.0182(3) Uani 1 1 d .
H6 H 1.4138 0.9151 0.5376 0.022 Uiso 1 1 calc R
C7 C 1.20421(18) 0.97353(12) 0.57808(5) 0.0187(3) Uani 1 1 d .
C8 C 1.02989(17) 0.95137(11) 0.58291(5) 0.0174(3) Uani 1 1 d .
C9 C 0.94892(17) 0.85008(12) 0.55112(5) 0.0174(3) Uani 1 1 d .
C10 C 0.95747(16) 0.67116(11) 0.48071(5) 0.0166(3) Uani 1 1 d .
C11 C 1.05572(16) 0.60787(11) 0.43515(5) 0.0159(3) Uani 1 1 d .
C12 C 1.22167(16) 0.63077(11) 0.42817(5) 0.0159(3) Uani 1 1 d .
C13 C 1.21486(16) 0.80158(11) 0.50852(5) 0.0160(3) Uani 1 1 d .
C14 C 1.04080(16) 0.77517(11) 0.51377(5) 0.0159(3) Uani 1 1 d .
C15 C 0.89456(18) 0.38059(12) 0.32220(6) 0.0224(3) Uani 1 1 d .
H15A H 0.9200 0.3124 0.3510 0.034 Uiso 1 1 calc GR
H15B H 0.9228 0.3556 0.2818 0.034 Uiso 1 1 calc GR
H15C H 0.7716 0.4015 0.3199 0.034 Uiso 1 1 calc GR
C16 C 0.95434(17) 0.60217(12) 0.30066(6) 0.0197(3) Uani 1 1 d .
O17 O 0.87939(15) 0.69300(10) 0.31367(5) 0.0324(3) Uani 1 1 d .
O18 O 1.00838(13) 0.57850(9) 0.24660(4) 0.0244(2) Uani 1 1 d .
C19 C 0.9731(2) 0.67380(14) 0.20071(7) 0.0308(3) Uani 1 1 d .
H19A H 1.0332 0.6541 0.1652 0.046 Uiso 1 1 calc GR
H19B H 1.0138 0.7537 0.2176 0.046 Uiso 1 1 calc GR
H19C H 0.8486 0.6781 0.1883 0.046 Uiso 1 1 calc GR
O20 O 1.24908(13) 0.38267(9) 0.31904(5) 0.0269(2) Uani 1 1 d .
C21 C 1.46907(17) 0.48340(13) 0.41610(6) 0.0233(3) Uani 1 1 d .
H21A H 1.5589 0.5398 0.4342 0.035 Uiso 1 1 calc GR
H21B H 1.5173 0.4294 0.3867 0.035 Uiso 1 1 calc GR
H21C H 1.4268 0.4331 0.4482 0.035 Uiso 1 1 calc GR
C22 C 1.3877(2) 0.64711(13) 0.33638(6) 0.0264(3) Uani 1 1 d .
H22A H 1.2917 0.6956 0.3161 0.040 Uiso 1 1 calc GR
H22B H 1.4410 0.5987 0.3060 0.040 Uiso 1 1 calc GR
H22C H 1.4738 0.7029 0.3574 0.040 Uiso 1 1 calc GR
O23 O 1.46790(12) 0.74613(9) 0.46561(4) 0.0226(2) Uani 1 1 d .
C24 C 1.29818(19) 1.07861(12) 0.61219(6) 0.0234(3) Uani 1 1 d .
H24A H 1.4220 1.0723 0.6084 0.035 Uiso 1 1 calc GR
H24B H 1.2795 1.0744 0.6553 0.035 Uiso 1 1 calc GR
H24C H 1.2541 1.1574 0.5950 0.035 Uiso 1 1 calc GR
C25 C 0.92519(18) 1.02957(12) 0.62191(6) 0.0213(3) Uani 1 1 d .
H25A H 0.8042 1.0334 0.6027 0.026 Uiso 1 1 calc R
H25B H 0.9717 1.1148 0.6239 0.026 Uiso 1 1 calc R
C26 C 0.9284(2) 0.97810(15) 0.68661(6) 0.0301(3) Uani 1 1 d .
H26A H 0.8566 1.0300 0.7100 0.045 Uiso 1 1 calc GR
H26B H 1.0473 0.9779 0.7064 0.045 Uiso 1 1 calc GR
H26C H 0.8832 0.8935 0.6848 0.045 Uiso 1 1 calc GR
O27 O 0.78130(12) 0.82979(9) 0.55784(4) 0.0233(2) Uani 1 1 d .
H27 H 0.746(2) 0.7669(18) 0.5352(9) 0.035 Uiso 1 1 d R
O28 O 0.81194(12) 0.63532(9) 0.48811(4) 0.0227(2) Uani 1 1 d .

loop_
_atom_site_aniso_label
_atom_site_aniso_U_11
_atom_site_aniso_U_22
_atom_site_aniso_U_33
_atom_site_aniso_U_23
_atom_site_aniso_U_13
_atom_site_aniso_U_12
O1 0.0190(5) 0.0240(5) 0.0169(4) -0.0066(3) 0.0039(3) -0.0066(4)
C2 0.0210(7) 0.0191(6) 0.0149(6) -0.0042(5) 0.0027(5) -0.0023(5)
C3 0.0201(7) 0.0197(6) 0.0149(6) -0.0008(5) 0.0021(5) -0.0003(5)
C4 0.0164(6) 0.0220(6) 0.0158(6) -0.0038(5) 0.0045(5) -0.0019(5)
C5 0.0164(6) 0.0194(6) 0.0139(6) 0.0006(5) 0.0025(4) -0.0011(5)
C6 0.0181(6) 0.0211(6) 0.0155(6) 0.0001(5) 0.0030(5) -0.0029(5)
C7 0.0256(7) 0.0177(6) 0.0128(6) 0.0007(4) 0.0024(5) -0.0018(5)
C8 0.0236(7) 0.0180(6) 0.0111(5) 0.0011(4) 0.0037(5) 0.0009(5)
C9 0.0191(6) 0.0202(6) 0.0133(5) 0.0023(5) 0.0042(5) 0.0002(5)
C10 0.0166(6) 0.0189(6) 0.0145(6) 0.0018(4) 0.0028(5) 0.0007(5)
C11 0.0169(6) 0.0169(6) 0.0136(6) -0.0010(4) 0.0005(4) -0.0024(5)
C12 0.0169(6) 0.0175(6) 0.0135(5) -0.0006(4) 0.0024(5) -0.0005(5)
C13 0.0181(6) 0.0178(6) 0.0122(5) 0.0011(4) 0.0024(4) -0.0002(5)
C14 0.0187(6) 0.0173(6) 0.0120(5) 0.0010(4) 0.0026(4) -0.0007(5)
C15 0.0232(7) 0.0207(6) 0.0227(6) -0.0040(5) 0.0000(5) -0.0052(5)
C16 0.0183(6) 0.0204(6) 0.0199(6) -0.0045(5) -0.0005(5) -0.0029(5)
O17 0.0401(6) 0.0248(5) 0.0319(6) -0.0047(4) 0.0024(5) 0.0094(4)
O18 0.0310(5) 0.0241(5) 0.0182(5) 0.0023(4) 0.0031(4) 0.0039(4)
C19 0.0386(9) 0.0273(7) 0.0257(7) 0.0084(6) -0.0004(6) -0.0004(6)
O20 0.0260(5) 0.0264(5) 0.0280(5) -0.0107(4) 0.0009(4) 0.0037(4)
C21 0.0163(6) 0.0293(7) 0.0241(7) -0.0070(5) 0.0018(5) 0.0022(5)
C22 0.0324(8) 0.0297(7) 0.0189(6) -0.0048(5) 0.0105(6) -0.0104(6)
O23 0.0164(5) 0.0278(5) 0.0242(5) -0.0063(4) 0.0052(4) -0.0046(4)
C24 0.0275(7) 0.0213(6) 0.0217(6) -0.0049(5) 0.0044(5) -0.0040(5)
C25 0.0266(7) 0.0212(6) 0.0170(6) -0.0014(5) 0.0062(5) 0.0022(5)
C26 0.0401(9) 0.0340(8) 0.0183(7) 0.0000(5) 0.0118(6) 0.0038(6)
O27 0.0186(5) 0.0284(5) 0.0241(5) -0.0066(4) 0.0082(4) -0.0032(4)
O28 0.0158(5) 0.0274(5) 0.0258(5) -0.0045(4) 0.0059(4) -0.0049(4)

loop_
_atom_type_symbol
_atom_type_description
_atom_type_scat_dispersion_real
_atom_type_scat_dispersion_imag
_atom_type_scat_source
C C 0.0181 0.0091 'International Tables Vol C Tables 4.2.6.8 and 6.1.1.4'
H H 0.0000 0.0000 'International Tables Vol C Tables 4.2.6.8 and 6.1.1.4'
O O 0.0492 0.0322 'International Tables Vol C Tables 4.2.6.8 and 6.1.1.4'

loop_
_exptl_crystal_face_index_h
_exptl_crystal_face_index_k
_exptl_crystal_face_index_l
_exptl_crystal_face_perp_dist
0 0 1 0.1245
0 0 -1 0.1125
1 0 1 0.1826
-1 0 -1 0.1826
0 1 1 0.3233
0 -1 -1 0.3393
0 1 -1 0.3407
0 -1 1 0.3197
2 -2 -5 0.3424
3 -4 4 0.3001

loop_
_geom_angle_atom_site_label_1
_geom_angle_atom_site_label_2
_geom_angle_atom_site_label_3
_geom_angle
C11 O1 C2 116.25(10)
O1 C2 C3 110.46(10)
O1 C2 C15 106.29(10)
O1 C2 C16 108.59(10)
C3 C2 C16 109.10(10)
C15 C2 C3 112.64(11)
C15 C2 C16 109.66(10)
C4 C3 C2 117.85(10)
O20 C3 C2 119.71(12)
O20 C3 C4 122.38(12)
C3 C4 C21 107.74(10)
C3 C4 C22 106.38(10)
C12 C4 C3 110.22(10)
C12 C4 C21 111.96(10)
C12 C4 C22 110.55(11)
C21 C4 C22 109.79(11)
C12 C5 C13 118.74(11)
O23 C5 C12 121.04(11)
O23 C5 C13 120.22(11)
C7 C6 H6 119.6
C13 C6 H6 119.6
C13 C6 C7 120.71(12)
C6 C7 C24 118.61(12)
C8 C7 C6 120.45(12)
C8 C7 C24 120.94(11)
C7 C8 C9 118.70(11)
C7 C8 C25 122.70(12)
C9 C8 C25 118.59(12)
C14 C9 C8 120.66(12)
O27 C9 C8 117.13(11)
O27 C9 C14 122.21(11)
C14 C10 C11 117.26(11)
O28 C10 C11 119.68(11)
O28 C10 C14 123.05(11)
O1 C11 C10 110.72(10)
C12 C11 O1 124.88(11)
C12 C11 C10 124.39(11)
C5 C12 C4 119.41(11)
C11 C12 C4 122.30(11)
C11 C12 C5 118.26(11)
C6 C13 C5 119.20(11)
C6 C13 C14 120.05(11)
C14 C13 C5 120.74(11)
C9 C14 C10 120.78(11)
C13 C14 C9 119.39(11)
C13 C14 C10 119.83(11)
C2 C15 H15A 109.5
C2 C15 H15B 109.5
C2 C15 H15C 109.5
H15A C15 H15B 109.5
H15A C15 H15C 109.5
H15B C15 H15C 109.5
O17 C16 C2 125.14(12)
O17 C16 O18 125.80(13)
O18 C16 C2 109.05(11)
C16 O18 C19 115.74(11)
O18 C19 H19A 109.5
O18 C19 H19B 109.5
O18 C19 H19C 109.5
H19A C19 H19B 109.5
H19A C19 H19C 109.5
H19B C19 H19C 109.5
C4 C21 H21A 109.5
C4 C21 H21B 109.5
C4 C21 H21C 109.5
H21A C21 H21B 109.5
H21A C21 H21C 109.5
H21B C21 H21C 109.5
C4 C22 H22A 109.5
C4 C22 H22B 109.5
C4 C22 H22C 109.5
H22A C22 H22B 109.5
H22A C22 H22C 109.5
H22B C22 H22C 109.5
C7 C24 H24A 109.5
C7 C24 H24B 109.5
C7 C24 H24C 109.5
H24A C24 H24B 109.5
H24A C24 H24C 109.5
H24B C24 H24C 109.5
C8 C25 H25A 109.2
C8 C25 H25B 109.2
C8 C25 C26 112.00(11)
H25A C25 H25B 107.9
C26 C25 H25A 109.2
C26 C25 H25B 109.2
C25 C26 H26A 109.5
C25 C26 H26B 109.5
C25 C26 H26C 109.5
H26A C26 H26B 109.5
H26A C26 H26C 109.5
H26B C26 H26C 109.5
C9 O27 H27 108.4(12)

loop_
_geom_bond_atom_site_label_1
_geom_bond_atom_site_label_2
_geom_bond_distance
O1 C2 1.4327(14)
O1 C11 1.3583(15)
C2 C3 1.5383(18)
C2 C15 1.5178(17)
C2 C16 1.5391(18)
C3 C4 1.5284(17)
C3 O20 1.2065(16)
C4 C12 1.5259(16)
C4 C21 1.5378(18)
C4 C22 1.5519(17)
C5 C12 1.4865(17)
C5 C13 1.4964(16)
C5 O23 1.2202(16)
C6 H6 0.9500
C6 C7 1.4051(18)
C6 C13 1.3797(18)
C7 C8 1.3955(19)
C7 C24 1.5077(18)
C8 C9 1.4118(18)
C8 C25 1.5103(17)
C9 C14 1.4080(17)
C9 O27 1.3493(15)
C10 C11 1.4967(16)
C10 C14 1.4544(17)
C10 O28 1.2269(15)
C11 C12 1.3427(18)
C13 C14 1.4039(17)
C15 H15A 0.9800
C15 H15B 0.9800
C15 H15C 0.9800
C16 O17 1.1949(17)
C16 O18 1.3341(16)
O18 C19 1.4503(16)
C19 H19A 0.9800
C19 H19B 0.9800
C19 H19C 0.9800
C21 H21A 0.9800
C21 H21B 0.9800
C21 H21C 0.9800
C22 H22A 0.9800
C22 H22B 0.9800
C22 H22C 0.9800
C24 H24A 0.9800
C24 H24B 0.9800
C24 H24C 0.9800
C25 H25A 0.9900
C25 H25B 0.9900
C25 C26 1.5308(18)
C26 H26A 0.9800
C26 H26B 0.9800
C26 H26C 0.9800
O27 H27 0.87(2)

loop_
_geom_hbond_atom_site_label_D
_geom_hbond_atom_site_label_H
_geom_hbond_atom_site_label_A
_geom_hbond_distance_DH
_geom_hbond_distance_HA
_geom_hbond_distance_DA
_geom_hbond_angle_DHA
O27 H27 O28 0.87(2) 1.87(2) 2.6342(13) 145.4(17)

loop_
_geom_torsion_atom_site_label_1
_geom_torsion_atom_site_label_2
_geom_torsion_atom_site_label_3
_geom_torsion_atom_site_label_4
_geom_torsion
O1 C2 C3 C4 -45.09(15)
O1 C2 C3 O20 137.54(12)
O1 C2 C16 O17 -5.10(18)
O1 C2 C16 O18 175.67(10)
O1 C11 C12 C4 -2.11(19)
O1 C11 C12 C5 -179.83(11)
C2 O1 C11 C10 155.34(10)
C2 O1 C11 C12 -25.85(17)
C2 C3 C4 C12 19.88(15)
C2 C3 C4 C21 142.31(11)
C2 C3 C4 C22 -100.01(13)
C2 C16 O18 C19 -179.95(11)
C3 C2 C16 O17 -125.55(14)
C3 C2 C16 O18 55.22(13)
C3 C4 C12 C5 -178.19(10)
C3 C4 C12 C11 4.12(17)
C5 C13 C14 C9 -177.57(11)
C5 C13 C14 C10 2.41(17)
C6 C7 C8 C9 2.00(18)
C6 C7 C8 C25 -179.42(11)
C6 C13 C14 C9 1.29(18)
C6 C13 C14 C10 -178.74(11)
C7 C6 C13 C5 177.65(11)
C7 C6 C13 C14 -1.22(18)
C7 C8 C9 C14 -1.93(18)
C7 C8 C9 O27 178.63(11)
C7 C8 C25 C26 -91.28(15)
C8 C9 C14 C10 -179.68(11)
C8 C9 C14 C13 0.30(18)
C9 C8 C25 C26 87.30(15)
C10 C11 C12 C4 176.54(11)
C10 C11 C12 C5 -1.17(18)
C11 O1 C2 C3 47.03(14)
C11 O1 C2 C15 169.52(10)
C11 O1 C2 C16 -72.57(13)
C11 C10 C14 C9 171.25(11)
C11 C10 C14 C13 -8.73(17)
C12 C5 C13 C6 -173.92(11)
C12 C5 C13 C14 4.94(17)
C13 C5 C12 C4 176.72(10)
C13 C5 C12 C11 -5.49(17)
C13 C6 C7 C8 -0.45(19)
C13 C6 C7 C24 -179.87(11)
C14 C10 C11 O1 -172.76(10)
C14 C10 C11 C12 8.42(18)
C15 C2 C3 C4 -163.77(11)
C15 C2 C3 O20 18.85(17)
C15 C2 C16 O17 110.65(15)
C15 C2 C16 O18 -68.58(13)
C16 C2 C3 C4 74.21(13)
C16 C2 C3 O20 -103.17(14)
O17 C16 O18 C19 0.8(2)
O20 C3 C4 C12 -162.82(12)
O20 C3 C4 C21 -40.39(16)
O20 C3 C4 C22 77.29(15)
C21 C4 C12 C5 61.90(15)
C21 C4 C12 C11 -115.80(13)
C22 C4 C12 C5 -60.86(15)
C22 C4 C12 C11 121.45(13)
O23 C5 C12 C4 -2.41(18)
O23 C5 C12 C11 175.38(12)
O23 C5 C13 C6 5.21(18)
O23 C5 C13 C14 -175.93(11)
C24 C7 C8 C9 -178.59(11)
C24 C7 C8 C25 -0.01(18)
C25 C8 C9 C14 179.43(11)
C25 C8 C9 O27 -0.01(17)
O27 C9 C14 C10 -0.26(18)
O27 C9 C14 C13 179.72(11)
O28 C10 C11 O1 6.31(16)
O28 C10 C11 C12 -172.51(12)
O28 C10 C14 C9 -7.78(19)
O28 C10 C14 C13 172.24(12)

loop_
_exptl_oxdiff_crystal_face_indexfrac_h
_exptl_oxdiff_crystal_face_indexfrac_k
_exptl_oxdiff_crystal_face_indexfrac_l
_exptl_oxdiff_crystal_face_x
_exptl_oxdiff_crystal_face_y
_exptl_oxdiff_crystal_face_z
-0.0005 0.0004 0.9994 -0.0081 0.0693 0.0072
0.0005 -0.0004 -0.9994 0.0081 -0.0693 -0.0072
0.9986 -0.0015 1.0002 -0.1940 0.0626 0.0771
-0.9986 0.0015 -1.0002 0.1940 -0.0626 -0.0771
-0.0003 0.9995 1.0001 0.0424 0.0615 0.1399
0.0003 -0.9995 -1.0001 -0.0424 -0.0615 -0.1399
0.0006 0.9987 -0.9987 0.0586 -0.0771 0.1256
-0.0006 -0.9987 0.9987 -0.0586 0.0771 -0.1256
2.0003 -2.0038 -4.9967 -0.4323 -0.3444 -0.1615
2.9948 -4.0003 3.9973 -0.7920 0.2883 -0.2926
